data_4326321
loop_
_publ_author_name
'Qiao Zhang'
'John D. Gorden'
'Ronald J. Beyers'
'Christian R. Goldsmith'

_publ_section_title
;
 Manganese(II)-Containing MRI Contrast Agent Employing a Neutral and
 Non-Macrocyclic Ligand
;
_journal_name_full 'Inorganic Chemistry'
_journal_page_first 9365
_journal_page_last 9373
_journal_paper_doi 10.1021/ic2009495
_journal_volume 50
_journal_year 2011
_chemical_compound_source 'synthesis as described'
_chemical_formula_moiety 'C24 H33 Co N5 O4, 2(Cl O4)'
_chemical_formula_sum 'C24 H33 Cl2 Co N5 O12'
_chemical_formula_weight 713.38
_chemical_name_systematic
;
 ?
;
_space_group_IT_number 2
_symmetry_cell_setting triclinic
_symmetry_Int_Tables_number 2
_symmetry_space_group_name_Hall '-P 1'
_symmetry_space_group_name_H-M 'P -1'
_atom_sites_solution_hydrogens geom
_atom_sites_solution_primary direct
_atom_sites_solution_secondary difmap
_audit_conform_dict_location ftp://ftp.iucr.org/pub/cif_core.dic
_audit_conform_dict_name cif_core.dic
_audit_conform_dict_version 2.3
_audit_creation_date 2011-02-22T15:45:20-00:00
_audit_creation_method 'WinGX routine CIF_UPDATE'
_cell_angle_alpha 72.2700(10)
_cell_angle_beta 70.6080(10)
_cell_angle_gamma 73.3940(10)
_cell_formula_units_Z 2
_cell_length_a 10.2626(6)
_cell_length_b 12.7750(8)
_cell_length_c 13.5173(8)
_cell_measurement_reflns_used 8192
_cell_measurement_temperature 188(2)
_cell_measurement_theta_max 28.29
_cell_measurement_theta_min 2.08
_cell_measurement_wavelength 0.71073
_cell_volume 1558.25(16)
_computing_molecular_graphics 'Ortep-3 for Windows (Farrugia, 1997)'
_computing_publication_material 'WinGX publication routines (Farrugia, 1999)'
_computing_structure_refinement 'SHELXL-97 (Sheldrick, 1997)'
_computing_structure_solution 'SHELXS-97 (Sheldrick, 1997)'
_diffrn_ambient_temperature 188(2)
_diffrn_measured_fraction_theta_full 0.985
_diffrn_measured_fraction_theta_max 0.985
_diffrn_measurement_device_type 'Bruker APEX'
_diffrn_measurement_method '\w scans'
_diffrn_radiation_monochromator graphite
_diffrn_radiation_probe x-ray
_diffrn_radiation_type MoK\a
_diffrn_radiation_wavelength 0.71073
_diffrn_reflns_av_R_equivalents 0.0234
_diffrn_reflns_av_unetI/netI 0.0395
_diffrn_reflns_limit_h_max 13
_diffrn_reflns_limit_h_min -13
_diffrn_reflns_limit_k_max 16
_diffrn_reflns_limit_k_min -17
_diffrn_reflns_limit_l_max 17
_diffrn_reflns_limit_l_min -17
_diffrn_reflns_number 15863
_diffrn_reflns_theta_full 28.29
_diffrn_reflns_theta_max 28.29
_diffrn_reflns_theta_min 2.08
_diffrn_standards_decay_% 0
_diffrn_standards_interval_count 0
_diffrn_standards_interval_time 0
_diffrn_standards_number 0
_exptl_absorpt_coefficient_mu 0.789
_exptl_absorpt_correction_type none
_exptl_crystal_colour orange
_exptl_crystal_density_diffrn 1.52
_exptl_crystal_description fragment
_exptl_crystal_F_000 738
_exptl_crystal_size_max 0.2
_exptl_crystal_size_mid 0.1
_exptl_crystal_size_min 0.05
_refine_diff_density_max 1.269
_refine_diff_density_min -0.61
_refine_diff_density_rms 0.091
_refine_ls_extinction_method none
_refine_ls_goodness_of_fit_ref 1.047
_refine_ls_hydrogen_treatment mixed
_refine_ls_matrix_type full
_refine_ls_number_parameters 401
_refine_ls_number_reflns 7617
_refine_ls_number_restraints 78
_refine_ls_restrained_S_all 1.09
_refine_ls_R_factor_all 0.0687
_refine_ls_R_factor_gt 0.0577
_refine_ls_shift/su_max 0
_refine_ls_shift/su_mean 0
_refine_ls_structure_factor_coef Fsqd
_refine_ls_weighting_details 'calc w=1/[\s^2^(Fo^2^)+(0.1190P)^2^+0.6086P] where P=(Fo^2^+2Fc^2^)/3'
_refine_ls_weighting_scheme calc
_refine_ls_wR_factor_gt 0.1756
_refine_ls_wR_factor_ref 0.1847
_reflns_number_gt 6201
_reflns_number_total 7617
_reflns_threshold_expression >2sigma(I)
_cod_data_source_file ic2009495_si_001_3.cif
_cod_data_source_block Codebpn
_cod_database_code 4326321

loop_
_symmetry_equiv_pos_as_xyz
'x, y, z'
'-x, -y, -z'

loop_
_atom_site_label
_atom_site_type_symbol
_atom_site_fract_x
_atom_site_fract_y
_atom_site_fract_z
_atom_site_U_iso_or_equiv
_atom_site_adp_type
_atom_site_occupancy
_atom_site_symmetry_multiplicity
_atom_site_calc_flag
_atom_site_refinement_flags
C1 C 0.4810(4) 0.0278(3) 0.1859(3) 0.0571(9) Uani 1 1 d .
H1A H 0.4144 -0.0168 0.2238 0.069 Uiso 1 1 calc R
C2 C 0.6121(5) -0.0206(4) 0.1313(4) 0.0700(11) Uani 1 1 d .
H2A H 0.6335 -0.0966 0.1322 0.084 Uiso 1 1 calc R
C3 C 0.7105(5) 0.0431(4) 0.0760(4) 0.0716(12) Uani 1 1 d .
H3A H 0.8003 0.0114 0.0393 0.086 Uiso 1 1 calc R
C4 C 0.6743(4) 0.1566(4) 0.0754(3) 0.0617(10) Uani 1 1 d .
H4A H 0.7392 0.2024 0.037 0.074 Uiso 1 1 calc R
C5 C 0.5409(3) 0.2010(3) 0.1323(2) 0.0430(6) Uani 1 1 d .
C6 C 0.5056(3) 0.3208(3) 0.1387(3) 0.0451(7) Uani 1 1 d .
H6A H 0.5614 0.3295 0.1801 0.054 Uiso 1 1 calc R
H6B H 0.5326 0.3669 0.0664 0.054 Uiso 1 1 calc R
C7 C 0.3393(4) 0.4290(3) 0.2656(2) 0.0455(7) Uani 1 1 d .
H7A H 0.3823 0.3808 0.3222 0.055 Uiso 1 1 calc R
H7B H 0.2395 0.4523 0.2988 0.055 Uiso 1 1 calc R
C8 C 0.4041(4) 0.5322(3) 0.2171(3) 0.0528(8) Uani 1 1 d .
C11 C 0.2791(3) 0.4303(3) 0.1042(2) 0.0412(6) Uani 1 1 d .
H11A H 0.1934 0.4781 0.1369 0.049 Uiso 1 1 calc R
H11B H 0.3382 0.4783 0.0482 0.049 Uiso 1 1 calc R
C12 C 0.2424(3) 0.3559(3) 0.0551(2) 0.0429(6) Uani 1 1 d .
H12A H 0.1939 0.4015 0.0009 0.051 Uiso 1 1 calc R
H12B H 0.3281 0.3098 0.0201 0.051 Uiso 1 1 calc R
C15 C -0.0177(3) 0.3708(3) 0.2833(2) 0.0417(6) Uani 1 1 d .
C16 C 0.0059(3) 0.3457(3) 0.1763(2) 0.0452(7) Uani 1 1 d .
H16A H -0.061 0.302 0.1828 0.054 Uiso 1 1 calc R
H16B H -0.0104 0.4156 0.1235 0.054 Uiso 1 1 calc R
C17 C 0.1496(4) 0.1826(3) 0.1067(2) 0.0478(7) Uani 1 1 d .
H17A H 0.242 0.1566 0.0615 0.057 Uiso 1 1 calc R
H17B H 0.0817 0.2021 0.065 0.057 Uiso 1 1 calc R
C18 C 0.1115(3) 0.0904(3) 0.2045(2) 0.0425(6) Uani 1 1 d .
C19 C 0.0448(4) 0.0110(3) 0.2041(3) 0.0519(8) Uani 1 1 d .
H19A H 0.0156 0.0166 0.1441 0.062 Uiso 1 1 calc R
C20 C 0.0218(4) -0.0762(3) 0.2924(3) 0.0576(9) Uani 1 1 d .
H20A H -0.0214 -0.1312 0.2926 0.069 Uiso 1 1 calc R
C21 C 0.0636(4) -0.0812(3) 0.3808(3) 0.0520(8) Uani 1 1 d .
H21A H 0.0495 -0.1397 0.4417 0.062 Uiso 1 1 calc R
C22 C 0.1267(3) 0.0023(3) 0.3772(3) 0.0448(7) Uani 1 1 d .
H22A H 0.1534 -0.0003 0.4374 0.054 Uiso 1 1 calc R
C23 C 0.3199(3) 0.1503(3) 0.4978(2) 0.0428(6) Uani 1 1 d .
C24 C 0.3444(5) 0.1211(4) 0.6040(3) 0.0670(11) Uani 1 1 d .
H24A H 0.2819 0.1745 0.6446 0.1 Uiso 1 1 calc R
H24B H 0.4404 0.1222 0.5962 0.1 Uiso 1 1 calc R
H24C H 0.3268 0.0473 0.6411 0.1 Uiso 1 1 calc R
N1 N 0.4451(3) 0.1382(2) 0.1865(2) 0.0423(6) Uani 1 1 d .
N2 N 0.3553(3) 0.3629(2) 0.18801(19) 0.0368(5) Uani 1 1 d .
N3 N 0.1509(3) 0.2829(2) 0.13898(19) 0.0387(5) Uani 1 1 d .
N4 N 0.1513(3) 0.0871(2) 0.2904(2) 0.0392(5) Uani 1 1 d .
N5 N 0.3004(3) 0.1723(2) 0.4161(2) 0.0403(5) Uani 1 1 d .
Cl1 Cl 0.96903(10) 0.71279(7) 0.14584(7) 0.0531(2) Uani 1 1 d D
Cl2 Cl 0.29967(9) 0.80458(7) 0.61303(8) 0.0538(2) Uani 1 1 d D
Co1 Co 0.24796(4) 0.22021(3) 0.27094(3) 0.03369(14) Uani 1 1 d .
C14 C -0.1752(4) 0.4633(4) 0.4168(3) 0.0635(10) Uani 1 1 d .
H14A H -0.109(2) 0.4984(12) 0.4220(4) 0.076 Uiso 1 1 calc R
H14B H -0.1798(4) 0.396(2) 0.471(2) 0.076 Uiso 1 1 calc R
C13 C -0.3148(6) 0.5388(5) 0.4269(4) 0.0884(15) Uani 1 1 d .
H13A H -0.3068 0.6082 0.3739 0.133 Uiso 1 1 calc R
H13B H -0.35 0.5534 0.4977 0.133 Uiso 1 1 calc R
H13C H -0.3787 0.5041 0.4158 0.133 Uiso 1 1 calc R
C9 C 0.4336(7) 0.6892(4) 0.2564(4) 0.0841(15) Uani 1 1 d D
H9A H 0.5349 0.6704 0.2262 0.101 Uiso 1 1 calc R
H9B H 0.3925 0.7431 0.2011 0.101 Uiso 1 1 calc R
C10 C 0.4029(12) 0.7353(8) 0.3454(8) 0.173(4) Uani 1 1 d DU
H10A H 0.3069 0.7341 0.3866 0.26 Uiso 1 1 calc R
H10B H 0.416 0.8114 0.3206 0.26 Uiso 1 1 calc R
H10C H 0.465 0.692 0.3898 0.26 Uiso 1 1 calc R
O6 O 0.1732(3) 0.7981(2) 0.5954(2) 0.0678(8) Uani 1 1 d DU
O4 O 1.0032(3) 0.8197(2) 0.0900(3) 0.0739(8) Uani 1 1 d DU
O2 O 1.0140(4) 0.6409(2) 0.0734(3) 0.0796(9) Uani 1 1 d DU
O5 O 0.4093(3) 0.7113(3) 0.5960(3) 0.0892(10) Uani 1 1 d DU
O8 O 0.3439(4) 0.9047(3) 0.5425(4) 0.1005(13) Uani 1 1 d DU
O3 O 1.0343(6) 0.6606(3) 0.2307(3) 0.1191(16) Uani 1 1 d DU
O1 O 0.8186(4) 0.7281(3) 0.1847(4) 0.1158(16) Uani 1 1 d DU
O7 O 0.2660(5) 0.8137(5) 0.7225(3) 0.1254(17) Uani 1 1 d DU
O11 O 0.0660(2) 0.32852(18) 0.33875(17) 0.0415(5) Uani 1 1 d .
O12 O -0.1364(2) 0.4402(2) 0.3103(2) 0.0512(5) Uani 1 1 d .
O10 O 0.3748(3) 0.5884(2) 0.2926(2) 0.0646(7) Uani 1 1 d D
O9 O 0.4716(4) 0.5596(2) 0.1261(2) 0.0706(8) Uani 1 1 d .

loop_
_atom_site_aniso_label
_atom_site_aniso_U_11
_atom_site_aniso_U_22
_atom_site_aniso_U_33
_atom_site_aniso_U_23
_atom_site_aniso_U_13
_atom_site_aniso_U_12
C1 0.062(2) 0.0459(18) 0.055(2) -0.0099(15) -0.0166(17) -0.0004(16)
C2 0.074(3) 0.059(2) 0.069(3) -0.027(2) -0.023(2) 0.017(2)
C3 0.056(2) 0.081(3) 0.071(3) -0.040(2) -0.010(2) 0.011(2)
C4 0.0468(19) 0.078(3) 0.056(2) -0.0250(19) -0.0059(16) -0.0061(18)
C5 0.0385(15) 0.0519(17) 0.0358(14) -0.0077(12) -0.0136(12) -0.0037(13)
C6 0.0340(14) 0.0462(16) 0.0493(17) -0.0042(13) -0.0110(13) -0.0070(12)
C7 0.0595(19) 0.0419(15) 0.0358(15) -0.0034(12) -0.0140(13) -0.0162(14)
C8 0.068(2) 0.0457(17) 0.0490(18) -0.0049(14) -0.0206(16) -0.0187(16)
C11 0.0417(15) 0.0396(14) 0.0344(14) 0.0039(11) -0.0129(12) -0.0065(12)
C12 0.0429(15) 0.0497(16) 0.0303(13) 0.0016(12) -0.0137(12) -0.0079(13)
C15 0.0366(14) 0.0403(14) 0.0422(15) -0.0011(12) -0.0107(12) -0.0078(12)
C16 0.0376(15) 0.0555(18) 0.0386(15) -0.0022(13) -0.0171(12) -0.0048(13)
C17 0.0602(19) 0.0547(18) 0.0326(14) -0.0060(13) -0.0204(14) -0.0131(15)
C18 0.0405(15) 0.0501(17) 0.0388(15) -0.0104(13) -0.0144(12) -0.0076(13)
C19 0.0526(19) 0.064(2) 0.0482(18) -0.0180(16) -0.0187(15) -0.0149(16)
C20 0.060(2) 0.064(2) 0.060(2) -0.0192(18) -0.0138(17) -0.0261(18)
C21 0.0546(19) 0.0515(18) 0.0490(18) -0.0054(15) -0.0105(15) -0.0203(15)
C22 0.0481(17) 0.0488(17) 0.0386(15) -0.0063(13) -0.0143(13) -0.0126(14)
C23 0.0431(16) 0.0494(16) 0.0380(15) -0.0040(12) -0.0159(12) -0.0134(13)
C24 0.079(3) 0.092(3) 0.0408(18) -0.0047(18) -0.0314(18) -0.028(2)
N1 0.0407(13) 0.0407(13) 0.0394(13) -0.0061(10) -0.0138(10) 0.0010(10)
N2 0.0372(12) 0.0382(12) 0.0322(11) -0.0027(9) -0.0125(9) -0.0058(10)
N3 0.0388(12) 0.0443(13) 0.0301(11) -0.0024(10) -0.0137(9) -0.0056(10)
N4 0.0411(13) 0.0423(13) 0.0353(12) -0.0052(10) -0.0140(10) -0.0099(10)
N5 0.0433(13) 0.0411(13) 0.0370(13) -0.0022(10) -0.0171(10) -0.0091(10)
Cl1 0.0687(5) 0.0433(4) 0.0430(4) -0.0087(3) -0.0226(4) 0.0027(4)
Cl2 0.0416(4) 0.0535(5) 0.0666(5) -0.0026(4) -0.0240(4) -0.0109(3)
Co1 0.0347(2) 0.0353(2) 0.0291(2) -0.00157(14) -0.01275(15) -0.00564(15)
C14 0.058(2) 0.061(2) 0.060(2) -0.0175(18) -0.0109(18) 0.0025(18)
C13 0.086(3) 0.075(3) 0.075(3) -0.013(2) -0.004(3) 0.002(3)
C9 0.126(4) 0.061(3) 0.083(3) -0.008(2) -0.038(3) -0.044(3)
C10 0.205(8) 0.151(6) 0.193(8) -0.058(6) -0.038(6) -0.077(6)
O6 0.0517(14) 0.0718(17) 0.0773(18) 0.0114(14) -0.0313(13) -0.0228(13)
O4 0.088(2) 0.0607(17) 0.080(2) -0.0067(14) -0.0336(17) -0.0236(15)
O2 0.110(2) 0.0558(16) 0.0754(19) -0.0254(14) -0.0477(18) 0.0176(16)
O5 0.0658(19) 0.0684(19) 0.132(3) -0.027(2) -0.037(2) 0.0038(15)
O8 0.074(2) 0.0622(19) 0.161(4) 0.002(2) -0.039(2) -0.0279(16)
O3 0.198(4) 0.091(3) 0.096(3) -0.018(2) -0.103(3) 0.000(3)
O1 0.081(2) 0.079(2) 0.121(3) 0.010(2) 0.013(2) 0.0024(19)
O7 0.101(3) 0.193(5) 0.092(3) -0.053(3) -0.049(2) 0.004(3)
O11 0.0381(10) 0.0454(11) 0.0393(11) -0.0074(9) -0.0131(9) -0.0052(9)
O12 0.0423(12) 0.0483(12) 0.0517(13) -0.0067(10) -0.0125(10) 0.0023(10)
O10 0.100(2) 0.0540(14) 0.0522(14) -0.0061(11) -0.0277(14) -0.0322(14)
O9 0.092(2) 0.0644(17) 0.0544(15) -0.0047(13) -0.0026(14) -0.0453(16)

loop_
_atom_type_symbol
_atom_type_description
_atom_type_scat_dispersion_real
_atom_type_scat_dispersion_imag
_atom_type_scat_source
C C 0.0033 0.0016 'International Tables Vol C Tables 4.2.6.8 and 6.1.1.4'
H H 0 0 'International Tables Vol C Tables 4.2.6.8 and 6.1.1.4'
N N 0.0061 0.0033 'International Tables Vol C Tables 4.2.6.8 and 6.1.1.4'
O O 0.0106 0.006 'International Tables Vol C Tables 4.2.6.8 and 6.1.1.4'
Cl Cl 0.1484 0.1585 'International Tables Vol C Tables 4.2.6.8 and 6.1.1.4'
Co Co 0.3494 0.9721 'International Tables Vol C Tables 4.2.6.8 and 6.1.1.4'

loop_
_geom_angle_atom_site_label_1
_geom_angle_atom_site_label_2
_geom_angle_atom_site_label_3
_geom_angle
N1 C1 C2 122.2(4)
N1 C1 H1A 118.9
C2 C1 H1A 118.9
C3 C2 C1 119.6(4)
C3 C2 H2A 120.2
C1 C2 H2A 120.2
C2 C3 C4 118.6(4)
C2 C3 H3A 120.7
C4 C3 H3A 120.7
C5 C4 C3 119.5(4)
C5 C4 H4A 120.2
C3 C4 H4A 120.2
N1 C5 C4 121.7(3)
N1 C5 C6 118.7(3)
C4 C5 C6 119.5(3)
N2 C6 C5 114.5(3)
N2 C6 H6A 108.6
C5 C6 H6A 108.6
N2 C6 H6B 108.6
C5 C6 H6B 108.6
H6A C6 H6B 107.6
N2 C7 C8 114.6(3)
N2 C7 H7A 108.6
C8 C7 H7A 108.6
N2 C7 H7B 108.6
C8 C7 H7B 108.6
H7A C7 H7B 107.6
O9 C8 O10 124.7(3)
O9 C8 C7 126.3(3)
O10 C8 C7 109.0(3)
C12 C11 N2 111.3(2)
C12 C11 H11A 109.4
N2 C11 H11A 109.4
C12 C11 H11B 109.4
N2 C11 H11B 109.4
H11A C11 H11B 108
N3 C12 C11 110.3(2)
N3 C12 H12A 109.6
C11 C12 H12A 109.6
N3 C12 H12B 109.6
C11 C12 H12B 109.6
H12A C12 H12B 108.1
O11 C15 O12 124.5(3)
O11 C15 C16 123.0(3)
O12 C15 C16 112.5(3)
N3 C16 C15 111.3(2)
N3 C16 H16A 109.4
C15 C16 H16A 109.4
N3 C16 H16B 109.4
C15 C16 H16B 109.4
H16A C16 H16B 108
N3 C17 C18 110.4(2)
N3 C17 H17A 109.6
C18 C17 H17A 109.6
N3 C17 H17B 109.6
C18 C17 H17B 109.6
H17A C17 H17B 108.1
N4 C18 C19 121.9(3)
N4 C18 C17 116.2(3)
C19 C18 C17 121.9(3)
C20 C19 C18 119.7(3)
C20 C19 H19A 120.2
C18 C19 H19A 120.2
C19 C20 C21 118.9(3)
C19 C20 H20A 120.5
C21 C20 H20A 120.5
C20 C21 C22 118.6(3)
C20 C21 H21A 120.7
C22 C21 H21A 120.7
N4 C22 C21 122.7(3)
N4 C22 H22A 118.6
C21 C22 H22A 118.6
N5 C23 C24 179.5(4)
C23 C24 H24A 109.5
C23 C24 H24B 109.5
H24A C24 H24B 109.5
C23 C24 H24C 109.5
H24A C24 H24C 109.5
H24B C24 H24C 109.5
C5 N1 C1 118.4(3)
C5 N1 Co1 116.3(2)
C1 N1 Co1 125.2(2)
C6 N2 C7 110.9(2)
C6 N2 C11 111.5(2)
C7 N2 C11 110.9(2)
C6 N2 Co1 109.65(18)
C7 N2 Co1 109.71(17)
C11 N2 Co1 103.91(17)
C16 N3 C17 110.9(2)
C16 N3 C12 112.0(2)
C17 N3 C12 113.5(2)
C16 N3 Co1 109.35(17)
C17 N3 Co1 105.80(18)
C12 N3 Co1 104.85(17)
C18 N4 C22 118.1(3)
C18 N4 Co1 114.4(2)
C22 N4 Co1 127.6(2)
C23 N5 Co1 175.2(3)
O3 Cl1 O2 108.3(2)
O3 Cl1 O4 111.9(2)
O2 Cl1 O4 110.0(2)
O3 Cl1 O1 111.4(3)
O2 Cl1 O1 107.1(3)
O4 Cl1 O1 108.1(2)
O5 Cl2 O6 113.3(2)
O5 Cl2 O8 109.5(2)
O6 Cl2 O8 108.48(19)
O5 Cl2 O7 109.7(3)
O6 Cl2 O7 107.2(2)
O8 Cl2 O7 108.5(3)
N5 Co1 O11 88.82(9)
N5 Co1 N4 99.61(10)
O11 Co1 N4 97.42(9)
N5 Co1 N1 94.23(10)
O11 Co1 N1 169.52(9)
N4 Co1 N1 91.96(10)
N5 Co1 N3 168.29(10)
O11 Co1 N3 80.00(9)
N4 Co1 N3 78.58(10)
N1 Co1 N3 97.38(10)
N5 Co1 N2 100.29(9)
O11 Co1 N2 90.41(9)
N4 Co1 N2 158.73(9)
N1 Co1 N2 79.18(10)
N3 Co1 N2 83.40(9)
O12 C14 C13 105.0(4)
O12 C14 H14A 110.8
C13 C14 H14A 110.8
O12 C14 H14B 110.8
C13 C14 H14B 110.8
H14A C14 H14B 108.8
C14 C13 H13A 109.5
C14 C13 H13B 109.5
H13A C13 H13B 109.5
C14 C13 H13C 109.5
H13A C13 H13C 109.5
H13B C13 H13C 109.5
C10 C9 O10 108.3(5)
C10 C9 H9A 110
O10 C9 H9A 110
C10 C9 H9B 110
O10 C9 H9B 110
H9A C9 H9B 108.4
C9 C10 H10A 109.5
C9 C10 H10B 109.5
H10A C10 H10B 109.5
C9 C10 H10C 109.5
H10A C10 H10C 109.5
H10B C10 H10C 109.5
C15 O11 Co1 114.7(2)
C15 O12 C14 116.9(3)
C8 O10 C9 114.5(3)

loop_
_geom_bond_atom_site_label_1
_geom_bond_atom_site_label_2
_geom_bond_distance
C1 N1 1.355(4)
C1 C2 1.371(6)
C1 H1A 0.93
C2 C3 1.356(7)
C2 H2A 0.93
C3 C4 1.389(6)
C3 H3A 0.93
C4 C5 1.382(5)
C4 H4A 0.93
C5 N1 1.327(4)
C5 C6 1.491(5)
C6 N2 1.475(4)
C6 H6A 0.97
C6 H6B 0.97
C7 N2 1.479(4)
C7 C8 1.515(5)
C7 H7A 0.97
C7 H7B 0.97
C8 O9 1.194(4)
C8 O10 1.330(4)
C11 C12 1.498(5)
C11 N2 1.498(4)
C11 H11A 0.97
C11 H11B 0.97
C12 N3 1.479(4)
C12 H12A 0.97
C12 H12B 0.97
C15 O11 1.228(4)
C15 O12 1.299(4)
C15 C16 1.503(5)
C16 N3 1.476(4)
C16 H16A 0.97
C16 H16B 0.97
C17 N3 1.478(4)
C17 C18 1.503(4)
C17 H17A 0.97
C17 H17B 0.97
C18 N4 1.339(4)
C18 C19 1.379(5)
C19 C20 1.369(6)
C19 H19A 0.93
C20 C21 1.377(5)
C20 H20A 0.93
C21 C22 1.380(5)
C21 H21A 0.93
C22 N4 1.341(4)
C22 H22A 0.93
C23 N5 1.124(4)
C23 C24 1.456(4)
C24 H24A 0.96
C24 H24B 0.96
C24 H24C 0.96
N1 Co1 2.116(3)
N2 Co1 2.208(2)
N3 Co1 2.161(2)
N4 Co1 2.112(2)
N5 Co1 2.073(2)
Cl1 O3 1.414(3)
Cl1 O2 1.422(3)
Cl1 O4 1.425(3)
Cl1 O1 1.431(3)
Cl2 O5 1.403(3)
Cl2 O6 1.424(2)
Cl2 O8 1.432(3)
Cl2 O7 1.437(3)
Co1 O11 2.098(2)
C14 O12 1.459(5)
C14 C13 1.470(6)
C14 H14A 0.9469
C14 H14B 0.9469
C13 H13A 0.96
C13 H13B 0.96
C13 H13C 0.96
C9 C10 1.402(7)
C9 O10 1.458(5)
C9 H9A 0.97
C9 H9B 0.97
C10 H10A 0.96
C10 H10B 0.96
C10 H10C 0.96

loop_
_geom_torsion_atom_site_label_1
_geom_torsion_atom_site_label_2
_geom_torsion_atom_site_label_3
_geom_torsion_atom_site_label_4
_geom_torsion
N1 C1 C2 C3 0.2(7)
C1 C2 C3 C4 -0.8(7)
C2 C3 C4 C5 1.2(6)
C3 C4 C5 N1 -1.1(6)
C3 C4 C5 C6 175.3(4)
N1 C5 C6 N2 -11.8(4)
C4 C5 C6 N2 171.7(3)
N2 C7 C8 O9 -4.6(6)
N2 C7 C8 O10 175.8(3)
N2 C11 C12 N3 59.7(3)
O11 C15 C16 N3 -10.7(4)
O12 C15 C16 N3 170.2(3)
N3 C17 C18 N4 -31.2(4)
N3 C17 C18 C19 151.5(3)
N4 C18 C19 C20 -2.0(5)
C17 C18 C19 C20 175.1(3)
C18 C19 C20 C21 1.3(6)
C19 C20 C21 C22 0.2(6)
C20 C21 C22 N4 -1.2(5)
C4 C5 N1 C1 0.5(5)
C6 C5 N1 C1 -175.9(3)
C4 C5 N1 Co1 179.0(3)
C6 C5 N1 Co1 2.6(4)
C2 C1 N1 C5 -0.1(5)
C2 C1 N1 Co1 -178.4(3)
C5 C6 N2 C7 135.5(3)
C5 C6 N2 C11 -100.4(3)
C5 C6 N2 Co1 14.1(3)
C8 C7 N2 C6 60.9(4)
C8 C7 N2 C11 -63.6(4)
C8 C7 N2 Co1 -177.8(2)
C12 C11 N2 C6 79.4(3)
C12 C11 N2 C7 -156.4(2)
C12 C11 N2 Co1 -38.6(3)
C15 C16 N3 C17 129.9(3)
C15 C16 N3 C12 -102.2(3)
C15 C16 N3 Co1 13.6(3)
C18 C17 N3 C16 -77.7(3)
C18 C17 N3 C12 155.2(3)
C18 C17 N3 Co1 40.8(3)
C11 C12 N3 C16 73.3(3)
C11 C12 N3 C17 -160.1(2)
C11 C12 N3 Co1 -45.2(3)
C19 C18 N4 C22 1.1(5)
C17 C18 N4 C22 -176.2(3)
C19 C18 N4 Co1 -179.0(3)
C17 C18 N4 Co1 3.8(4)
C21 C22 N4 C18 0.5(5)
C21 C22 N4 Co1 -179.4(3)
C24 C23 N5 Co1 8E1(7)
C23 N5 Co1 O11 10(3)
C23 N5 Co1 N4 -88(3)
C23 N5 Co1 N1 18E1(10)
C23 N5 Co1 N3 -8(3)
C23 N5 Co1 N2 100(3)
C18 N4 Co1 N5 -176.3(2)
C22 N4 Co1 N5 3.6(3)
C18 N4 Co1 O11 93.6(2)
C22 N4 Co1 O11 -86.5(3)
C18 N4 Co1 N1 -81.7(2)
C22 N4 Co1 N1 98.2(3)
C18 N4 Co1 N3 15.4(2)
C22 N4 Co1 N3 -164.7(3)
C18 N4 Co1 N2 -17.2(4)
C22 N4 Co1 N2 162.7(3)
C5 N1 Co1 N5 -95.4(2)
C1 N1 Co1 N5 83.0(3)
C5 N1 Co1 O11 11.3(6)
C1 N1 Co1 O11 -170.4(4)
C5 N1 Co1 N4 164.8(2)
C1 N1 Co1 N4 -16.8(3)
C5 N1 Co1 N3 86.1(2)
C1 N1 Co1 N3 -95.5(3)
C5 N1 Co1 N2 4.3(2)
C1 N1 Co1 N2 -177.3(3)
C16 N3 Co1 N5 7.0(6)
C17 N3 Co1 N5 -112.5(5)
C12 N3 Co1 N5 127.3(5)
C16 N3 Co1 O11 -10.6(2)
C17 N3 Co1 O11 -130.1(2)
C12 N3 Co1 O11 109.71(19)
C16 N3 Co1 N4 89.2(2)
C17 N3 Co1 N4 -30.30(19)
C12 N3 Co1 N4 -150.5(2)
C16 N3 Co1 N1 179.7(2)
C17 N3 Co1 N1 60.2(2)
C12 N3 Co1 N1 -60.0(2)
C16 N3 Co1 N2 -102.1(2)
C17 N3 Co1 N2 138.4(2)
C12 N3 Co1 N2 18.13(19)
C6 N2 Co1 N5 82.5(2)
C7 N2 Co1 N5 -39.6(2)
C11 N2 Co1 N5 -158.19(18)
C6 N2 Co1 O11 171.34(19)
C7 N2 Co1 O11 49.3(2)
C11 N2 Co1 O11 -69.31(18)
C6 N2 Co1 N4 -76.7(3)
C7 N2 Co1 N4 161.3(3)
C11 N2 Co1 N4 42.7(3)
C6 N2 Co1 N1 -9.93(19)
C7 N2 Co1 N1 -132.0(2)
C11 N2 Co1 N1 109.43(18)
C6 N2 Co1 N3 -108.8(2)
C7 N2 Co1 N3 129.2(2)
C11 N2 Co1 N3 10.58(17)
O12 C15 O11 Co1 -179.9(2)
C16 C15 O11 Co1 1.2(4)
N5 Co1 O11 C15 -171.0(2)
N4 Co1 O11 C15 -71.4(2)
N1 Co1 O11 C15 81.9(5)
N3 Co1 O11 C15 5.5(2)
N2 Co1 O11 C15 88.7(2)
O11 C15 O12 C14 -3.8(5)
C16 C15 O12 C14 175.3(3)
C13 C14 O12 C15 -177.4(3)
O9 C8 O10 C9 -0.5(6)
C7 C8 O10 C9 179.0(4)
C10 C9 O10 C8 -176.0(6)
